data_1565920
loop_
_publ_author_name
'Debnath, Paresh'
'Das, Ankit'
'Singh, Keisham Surjit'
'Yama, Tage'
'Singh, S.Sureshkumar'
'Butcher, Ray J.'
'Siero\'n, Les\/law'
'Maniukiewicz, Waldemar'

_publ_section_title
;
 Synthesis, structural characterization and antimicrobial activities of
 triorganotin(IV)azo-carboxylates derived from ortho/para-amino benzoic
 acids and \b-naphthol
;
_journal_name_full 'Inorganica Chimica Acta'
_journal_page_first 119172
_journal_paper_doi 10.1016/j.ica.2019.119172
_journal_volume 498
_journal_year 2019
_chemical_formula_moiety 'C20 H20 N2 O3 Sn'
_chemical_formula_sum 'C20 H20 N2 O3 Sn'
_chemical_formula_weight 455.07
_space_group_crystal_system monoclinic
_space_group_IT_number 15
_space_group_name_Hall '-C 2yc'
_space_group_name_H-M_alt 'C 1 2/c 1'
_atom_sites_solution_hydrogens mixed
_audit_creation_method SHELXL-2018/3
_cell_angle_alpha 90
_cell_angle_beta 100.191(3)
_cell_angle_gamma 90
_cell_formula_units_Z 8
_cell_length_a 13.2778(6)
_cell_length_b 9.6780(4)
_cell_length_c 30.1272(13)
_cell_measurement_reflns_used 7116
_cell_measurement_temperature 296(2)
_cell_measurement_theta_max 22.50
_cell_measurement_theta_min 2.61
_cell_volume 3810.3(3)
_computing_cell_refinement 'APEX2/SAINT (Bruker, 2004)'
_computing_data_collection 'APEX2 (Bruker, 2004)'
_computing_data_reduction 'SAINT/XPREP (Bruker, 2004)'
_computing_molecular_graphics 'ORTEP3 (Farrugia, 1997) and Mercury (Bruno et al., 2002)'
_computing_structure_refinement 'SHELXL-2018/3 (Sheldrick, 2018)'
_computing_structure_solution 'SHELXT-2014/4 (Sheldrick, 2014)'
_diffrn_ambient_temperature 296(2)
_diffrn_measured_fraction_theta_full 0.999
_diffrn_measured_fraction_theta_max 0.999
_diffrn_measurement_device_type 'Bruker axs kappa apex2 CCD Diffractometer'
_diffrn_measurement_method '\w and \f scan'
_diffrn_radiation_monochromator graphite
_diffrn_radiation_source 'fine-focus sealed tube'
_diffrn_radiation_type MoK\a
_diffrn_radiation_wavelength 0.71073
_diffrn_reflns_av_R_equivalents 0.0814
_diffrn_reflns_av_unetI/netI 0.0476
_diffrn_reflns_Laue_measured_fraction_full 0.999
_diffrn_reflns_Laue_measured_fraction_max 0.999
_diffrn_reflns_limit_h_max 15
_diffrn_reflns_limit_h_min -15
_diffrn_reflns_limit_k_max 11
_diffrn_reflns_limit_k_min -11
_diffrn_reflns_limit_l_max 35
_diffrn_reflns_limit_l_min -35
_diffrn_reflns_number 31349
_diffrn_reflns_point_group_measured_fraction_full 0.999
_diffrn_reflns_point_group_measured_fraction_max 0.999
_diffrn_reflns_theta_full 25.000
_diffrn_reflns_theta_max 25.000
_diffrn_reflns_theta_min 2.619
_exptl_absorpt_coefficient_mu 1.362
_exptl_absorpt_correction_T_max 0.7453
_exptl_absorpt_correction_T_min 0.6599
_exptl_absorpt_correction_type multi-scan
_exptl_absorpt_process_details 'SADABS (Bruker. 2004)'
_exptl_crystal_colour red
_exptl_crystal_density_diffrn 1.587
_exptl_crystal_description plate
_exptl_crystal_F_000 1824
_exptl_crystal_size_max 0.100
_exptl_crystal_size_mid 0.100
_exptl_crystal_size_min 0.050
_refine_diff_density_max 2.427
_refine_diff_density_min -0.982
_refine_diff_density_rms 0.139
_refine_ls_extinction_coef 0.00024(8)
_refine_ls_extinction_expression Fc^*^=kFc[1+0.001xFc^2^\l^3^/sin(2\q)]^-1/4^
_refine_ls_extinction_method 'SHELXL-2018/3 (Sheldrick 2018)'
_refine_ls_goodness_of_fit_ref 1.198
_refine_ls_hydrogen_treatment mixed
_refine_ls_matrix_type full
_refine_ls_number_parameters 243
_refine_ls_number_reflns 3360
_refine_ls_number_restraints 1
_refine_ls_restrained_S_all 1.197
_refine_ls_R_factor_all 0.0922
_refine_ls_R_factor_gt 0.0665
_refine_ls_shift/su_max 0.000
_refine_ls_shift/su_mean 0.000
_refine_ls_structure_factor_coef Fsqd
_refine_ls_weighting_details 'w=1/[\s^2^(Fo^2^)+(0.0373P)^2^+70.3615P] where P=(Fo^2^+2Fc^2^)/3'
_refine_ls_weighting_scheme calc
_refine_ls_wR_factor_gt 0.1547
_refine_ls_wR_factor_ref 0.1669
_reflns_Friedel_coverage 0.000
_reflns_Friedel_fraction_full .
_reflns_Friedel_fraction_max .
_reflns_number_gt 2510
_reflns_number_total 3360
_reflns_threshold_expression 'I > 2\s(I)'
_cod_data_source_file ICA-2019-498-119172.cif
_cod_data_source_block kss6
_cod_original_sg_symbol_H-M 'C 2/c'
_cod_database_code 1565920
_shelx_shelxl_version_number 2018/3
_shelx_space_group_comment
;
The symmetry employed for this shelxl refinement is uniquely defined
by the following loop, which should always be used as a source of
symmetry information in preference to the above space-group names.
They are only intended as comments.
;
_shelx_estimated_absorpt_t_min 0.876
_shelx_estimated_absorpt_t_max 0.935

loop_
_space_group_symop_operation_xyz
'x, y, z'
'-x, y, -z+1/2'
'x+1/2, y+1/2, z'
'-x+1/2, y+1/2, -z+1/2'
'-x, -y, -z'
'x, -y, z-1/2'
'-x+1/2, -y+1/2, -z'
'x+1/2, -y+1/2, z-1/2'

loop_
_atom_site_label
_atom_site_type_symbol
_atom_site_fract_x
_atom_site_fract_y
_atom_site_fract_z
_atom_site_U_iso_or_equiv
_atom_site_adp_type
_atom_site_occupancy
_atom_site_site_symmetry_order
_atom_site_calc_flag
_atom_site_refinement_flags_posn
_atom_site_refinement_flags_adp
_atom_site_refinement_flags_occupancy
_atom_site_disorder_assembly
_atom_site_disorder_group
C1 C 0.7730(7) 0.0847(10) 0.6792(3) 0.043(2) Uani 1 1 d . . . . .
C2 C 0.8005(8) 0.1319(9) 0.6360(3) 0.044(2) Uani 1 1 d . . . . .
C3 C 0.8495(8) 0.0431(10) 0.6107(3) 0.050(2) Uani 1 1 d . . . . .
H13 H 0.863841 -0.046607 0.620984 0.060 Uiso 1 1 calc R U . . .
C4 C 0.8777(8) 0.0840(10) 0.5706(3) 0.054(3) Uani 1 1 d . . . . .
H14 H 0.912233 0.023690 0.554479 0.064 Uiso 1 1 calc R U . . .
C5 C 0.8533(8) 0.2173(10) 0.5549(3) 0.046(2) Uani 1 1 d . . . . .
C6 C 0.8056(8) 0.3083(11) 0.5796(3) 0.054(3) Uani 1 1 d . . . . .
H15 H 0.792314 0.398403 0.569489 0.065 Uiso 1 1 calc R U . . .
C7 C 0.7774(8) 0.2651(10) 0.6193(3) 0.050(3) Uani 1 1 d . . . . .
H16 H 0.742467 0.325585 0.635216 0.060 Uiso 1 1 calc R U . . .
C8 C 0.9084(8) 0.4081(11) 0.4613(3) 0.052(3) Uani 1 1 d . . . . .
C9 C 0.9623(9) 0.3090(13) 0.4369(4) 0.061(3) Uani 1 1 d . . . . .
C10 C 0.9998(9) 0.3568(13) 0.3979(4) 0.065(3) Uani 1 1 d . . . . .
H12 H 1.036689 0.296869 0.382694 0.078 Uiso 1 1 calc R U . . .
C11 C 0.9826(9) 0.4862(14) 0.3830(4) 0.070(3) Uani 1 1 d . . . . .
H11 H 1.008005 0.512341 0.357373 0.084 Uiso 1 1 calc R U . . .
C12 C 0.9282(8) 0.5863(13) 0.4038(3) 0.058(3) Uani 1 1 d . . . . .
C13 C 0.8915(8) 0.5493(11) 0.4437(3) 0.052(3) Uani 1 1 d . . . . .
C14 C 0.8433(11) 0.6492(13) 0.4652(4) 0.083(4) Uani 1 1 d . . . . .
H7 H 0.819807 0.627368 0.491688 0.100 Uiso 1 1 calc R U . . .
C15 C 0.8298(12) 0.7803(15) 0.4479(5) 0.100(5) Uani 1 1 d . . . . .
H10 H 0.798018 0.846603 0.462996 0.120 Uiso 1 1 calc R U . . .
C16 C 0.8626(11) 0.8155(15) 0.4084(5) 0.086(4) Uani 1 1 d . . . . .
H9 H 0.850762 0.904005 0.396589 0.103 Uiso 1 1 calc R U . . .
C17 C 0.9121(10) 0.7213(13) 0.3867(4) 0.069(3) Uani 1 1 d . . . . .
H8 H 0.935471 0.746125 0.360487 0.083 Uiso 1 1 calc R U . . .
C18 C 0.6239(7) -0.1688(9) 0.7413(3) 0.040(2) Uani 1 1 d . . . . .
H4 H 0.595904 -0.098854 0.720125 0.060 Uiso 1 1 calc R U . . .
H5 H 0.607730 -0.147567 0.770408 0.060 Uiso 1 1 calc R U . . .
H6 H 0.595111 -0.256922 0.731429 0.060 Uiso 1 1 calc R U . . .
C19 C 0.8595(10) -0.3242(12) 0.7081(4) 0.071(3) Uani 1 1 d . . . . .
H1 H 0.838537 -0.415140 0.715282 0.107 Uiso 1 1 calc R U . . .
H2 H 0.932755 -0.317616 0.715153 0.107 Uiso 1 1 calc R U . . .
H3 H 0.837077 -0.306775 0.676497 0.107 Uiso 1 1 calc R U . . .
C20 C 0.8929(9) -0.0646(12) 0.7966(4) 0.071(3) Uani 1 1 d . . . . .
H17 H 0.912526 -0.122259 0.822647 0.106 Uiso 1 1 calc R U . . .
H18 H 0.858149 0.015856 0.804886 0.106 Uiso 1 1 calc R U . . .
H19 H 0.952824 -0.036875 0.785171 0.106 Uiso 1 1 calc R U . . .
N1 N 0.8862(8) 0.2548(10) 0.5155(3) 0.058(2) Uani 1 1 d D . . . .
N2 N 0.8730(7) 0.3787(9) 0.4985(3) 0.053(2) Uani 1 1 d . . . . .
O1 O 0.8097(7) -0.0305(8) 0.6928(3) 0.077(2) Uani 1 1 d . . . . .
O2 O 0.7149(7) 0.1538(7) 0.6988(2) 0.065(2) Uani 1 1 d . . . . .
O3 O 0.9758(7) 0.1861(9) 0.4504(3) 0.077(2) Uani 1 1 d . . . . .
Sn1 Sn 0.79380(5) -0.17626(7) 0.74618(2) 0.0440(3) Uani 1 1 d . . . . .
H1A H 0.918(14) 0.203(18) 0.500(6) 0.21(10) Uiso 1 1 d D . . . .

loop_
_atom_site_aniso_label
_atom_site_aniso_U_11
_atom_site_aniso_U_22
_atom_site_aniso_U_33
_atom_site_aniso_U_23
_atom_site_aniso_U_13
_atom_site_aniso_U_12
C1 0.052(6) 0.039(6) 0.039(5) -0.002(4) 0.015(5) -0.007(5)
C2 0.061(6) 0.036(5) 0.040(5) 0.000(4) 0.020(5) -0.003(4)
C3 0.067(7) 0.035(5) 0.052(6) 0.003(5) 0.024(5) 0.003(5)
C4 0.071(7) 0.045(6) 0.049(6) 0.001(5) 0.022(5) 0.005(5)
C5 0.057(6) 0.041(6) 0.041(5) 0.004(4) 0.014(5) 0.001(5)
C6 0.064(7) 0.051(6) 0.051(6) 0.016(5) 0.021(5) 0.006(6)
C7 0.076(7) 0.036(5) 0.042(5) 0.005(4) 0.023(5) 0.005(5)
C8 0.058(7) 0.066(7) 0.035(5) 0.006(5) 0.017(5) 0.001(5)
C9 0.067(7) 0.067(8) 0.052(6) -0.002(6) 0.019(5) 0.008(6)
C10 0.074(8) 0.077(9) 0.049(6) -0.006(6) 0.027(6) 0.006(7)
C11 0.075(8) 0.098(10) 0.042(6) 0.006(7) 0.027(6) -0.007(7)
C12 0.059(7) 0.078(8) 0.037(6) 0.011(5) 0.007(5) -0.005(6)
C13 0.058(6) 0.060(7) 0.038(5) 0.001(5) 0.011(5) 0.000(5)
C14 0.118(11) 0.074(9) 0.071(8) 0.021(7) 0.053(8) 0.012(8)
C15 0.127(13) 0.084(10) 0.102(11) 0.033(9) 0.059(10) 0.039(9)
C16 0.110(11) 0.072(9) 0.083(9) 0.028(8) 0.036(8) 0.009(9)
C17 0.081(9) 0.075(8) 0.051(7) 0.013(6) 0.011(6) -0.013(7)
C18 0.052(5) 0.024(4) 0.031(4) -0.003(4) -0.028(4) 0.010(4)
C19 0.090(9) 0.064(7) 0.068(7) -0.010(7) 0.036(7) 0.001(7)
C20 0.080(8) 0.061(8) 0.072(8) 0.006(6) 0.016(7) -0.021(7)
N1 0.079(7) 0.059(6) 0.039(5) 0.011(4) 0.024(5) 0.005(5)
N2 0.067(6) 0.056(5) 0.041(5) 0.005(4) 0.022(4) 0.006(5)
O1 0.113(7) 0.063(5) 0.065(5) 0.031(4) 0.045(5) 0.019(5)
O2 0.108(6) 0.049(4) 0.044(4) -0.010(3) 0.030(4) -0.002(4)
O3 0.109(7) 0.068(6) 0.065(5) 0.006(5) 0.044(5) 0.020(5)
Sn1 0.0513(4) 0.0409(4) 0.0432(4) 0.0046(3) 0.0170(3) 0.0028(4)

loop_
_atom_type_symbol
_atom_type_description
_atom_type_scat_dispersion_real
_atom_type_scat_dispersion_imag
_atom_type_scat_source
C C 0.0033 0.0016 'International Tables Vol C Tables 4.2.6.8 and 6.1.1.4'
H H 0.0000 0.0000 'International Tables Vol C Tables 4.2.6.8 and 6.1.1.4'
N N 0.0061 0.0033 'International Tables Vol C Tables 4.2.6.8 and 6.1.1.4'
O O 0.0106 0.0060 'International Tables Vol C Tables 4.2.6.8 and 6.1.1.4'
Sn Sn -0.6537 1.4246 'International Tables Vol C Tables 4.2.6.8 and 6.1.1.4'

loop_
_geom_angle_atom_site_label_1
_geom_angle_atom_site_label_2
_geom_angle_atom_site_label_3
_geom_angle
_geom_angle_site_symmetry_1
_geom_angle_site_symmetry_3
O2 C1 O1 123.9(9) . .
O2 C1 C2 121.3(9) . .
O1 C1 C2 114.7(9) . .
C3 C2 C7 118.0(9) . .
C3 C2 C1 120.2(9) . .
C7 C2 C1 121.8(9) . .
C2 C3 C4 121.9(9) . .
C2 C3 H13 119.0 . .
C4 C3 H13 119.0 . .
C3 C4 C5 118.6(9) . .
C3 C4 H14 120.7 . .
C5 C4 H14 120.7 . .
C6 C5 N1 122.7(9) . .
C6 C5 C4 120.8(9) . .
N1 C5 C4 116.4(9) . .
C5 C6 C7 119.7(9) . .
C5 C6 H15 120.1 . .
C7 C6 H15 120.1 . .
C6 C7 C2 121.0(9) . .
C6 C7 H16 119.5 . .
C2 C7 H16 119.5 . .
N2 C8 C13 116.9(9) . .
N2 C8 C9 124.2(10) . .
C13 C8 C9 118.9(9) . .
O3 C9 C10 121.3(10) . .
O3 C9 C8 120.6(10) . .
C10 C9 C8 118.1(11) . .
C11 C10 C9 121.0(11) . .
C11 C10 H12 119.5 . .
C9 C10 H12 119.5 . .
C10 C11 C12 124.2(10) . .
C10 C11 H11 117.9 . .
C12 C11 H11 117.9 . .
C17 C12 C11 122.0(10) . .
C17 C12 C13 119.3(11) . .
C11 C12 C13 118.7(10) . .
C14 C13 C12 118.5(11) . .
C14 C13 C8 122.3(9) . .
C12 C13 C8 119.1(10) . .
C15 C14 C13 120.5(11) . .
C15 C14 H7 119.7 . .
C13 C14 H7 119.7 . .
C14 C15 C16 121.1(13) . .
C14 C15 H10 119.4 . .
C16 C15 H10 119.4 . .
C17 C16 C15 120.2(13) . .
C17 C16 H9 119.9 . .
C15 C16 H9 119.9 . .
C16 C17 C12 120.3(11) . .
C16 C17 H8 119.9 . .
C12 C17 H8 119.9 . .
Sn1 C18 H4 109.5 . .
Sn1 C18 H5 109.5 . .
H4 C18 H5 109.5 . .
Sn1 C18 H6 109.5 . .
H4 C18 H6 109.5 . .
H5 C18 H6 109.5 . .
Sn1 C19 H1 109.5 . .
Sn1 C19 H2 109.5 . .
H1 C19 H2 109.5 . .
Sn1 C19 H3 109.5 . .
H1 C19 H3 109.5 . .
H2 C19 H3 109.5 . .
Sn1 C20 H17 109.5 . .
Sn1 C20 H18 109.5 . .
H17 C20 H18 109.5 . .
Sn1 C20 H19 109.5 . .
H17 C20 H19 109.5 . .
H18 C20 H19 109.5 . .
N2 N1 C5 122.5(9) . .
N2 N1 H1A 112(10) . .
C5 N1 H1A 126(10) . .
N1 N2 C8 119.2(9) . .
C1 O1 Sn1 137.2(7) . .
C1 O2 Sn1 145.2(7) . 4_656
C19 Sn1 C20 118.0(5) . .
C19 Sn1 O1 86.3(4) . .
C20 Sn1 O1 94.0(4) . .
C19 Sn1 C18 119.6(4) . .
C20 Sn1 C18 121.4(4) . .
O1 Sn1 C18 99.2(3) . .
C19 Sn1 O2 89.2(4) . 4_646
C20 Sn1 O2 87.3(4) . 4_646
O1 Sn1 O2 175.4(3) . 4_646
C18 Sn1 O2 83.9(3) . 4_646

loop_
_geom_bond_atom_site_label_1
_geom_bond_atom_site_label_2
_geom_bond_distance
_geom_bond_site_symmetry_2
C1 O2 1.246(11) .
C1 O1 1.256(12) .
C1 C2 1.484(12) .
C2 C3 1.385(13) .
C2 C7 1.398(13) .
C3 C4 1.385(13) .
C3 H13 0.9300 .
C4 C5 1.392(13) .
C4 H14 0.9300 .
C5 C6 1.377(13) .
C5 N1 1.384(12) .
C6 C7 1.381(13) .
C6 H15 0.9300 .
C7 H16 0.9300 .
C8 N2 1.320(12) .
C8 C13 1.468(15) .
C8 C9 1.470(14) .
C9 O3 1.259(13) .
C9 C10 1.433(15) .
C10 C11 1.337(16) .
C10 H12 0.9300 .
C11 C12 1.418(16) .
C11 H11 0.9300 .
C12 C17 1.407(16) .
C12 C13 1.422(13) .
C13 C14 1.383(15) .
C14 C15 1.372(17) .
C14 H7 0.9300 .
C15 C16 1.381(17) .
C15 H10 0.9300 .
C16 C17 1.357(17) .
C16 H9 0.9300 .
C17 H8 0.9300 .
C18 Sn1 2.236(9) .
C18 H4 0.9600 .
C18 H5 0.9600 .
C18 H6 0.9600 .
C19 Sn1 2.117(11) .
C19 H1 0.9600 .
C19 H2 0.9600 .
C19 H3 0.9600 .
C20 Sn1 2.122(11) .
C20 H17 0.9600 .
C20 H18 0.9600 .
C20 H19 0.9600 .
N1 N2 1.304(12) .
N1 H1A 0.85(2) .
O1 Sn1 2.177(7) .
O2 Sn1 2.352(7) 4_656

loop_
_geom_hbond_atom_site_label_D
_geom_hbond_atom_site_label_H
_geom_hbond_atom_site_label_A
_geom_hbond_distance_DH
_geom_hbond_distance_HA
_geom_hbond_distance_DA
_geom_hbond_angle_DHA
_geom_hbond_site_symmetry_A
_geom_hbond_publ_flag
N1 H1A O3 0.85(2) 1.80(12) 2.555(12) 147(20) . yes
C4 H14 O3 0.93 2.54 3.384(13) 151.7 5_756 yes

loop_
_geom_torsion_atom_site_label_1
_geom_torsion_atom_site_label_2
_geom_torsion_atom_site_label_3
_geom_torsion_atom_site_label_4
_geom_torsion
_geom_torsion_site_symmetry_1
_geom_torsion_site_symmetry_2
_geom_torsion_site_symmetry_3
_geom_torsion_site_symmetry_4
O2 C1 C2 C3 -168.3(10) . . . .
O1 C1 C2 C3 9.2(15) . . . .
O2 C1 C2 C7 11.0(15) . . . .
O1 C1 C2 C7 -171.4(10) . . . .
C7 C2 C3 C4 1.6(16) . . . .
C1 C2 C3 C4 -179.0(10) . . . .
C2 C3 C4 C5 -1.7(17) . . . .
C3 C4 C5 C6 2.4(16) . . . .
C3 C4 C5 N1 177.9(10) . . . .
N1 C5 C6 C7 -178.2(10) . . . .
C4 C5 C6 C7 -2.9(17) . . . .
C5 C6 C7 C2 2.8(17) . . . .
C3 C2 C7 C6 -2.1(16) . . . .
C1 C2 C7 C6 178.5(10) . . . .
N2 C8 C9 O3 1.4(18) . . . .
C13 C8 C9 O3 -178.2(11) . . . .
N2 C8 C9 C10 -177.8(11) . . . .
C13 C8 C9 C10 2.6(16) . . . .
O3 C9 C10 C11 178.1(12) . . . .
C8 C9 C10 C11 -2.7(18) . . . .
C9 C10 C11 C12 1(2) . . . .
C10 C11 C12 C17 -180.0(12) . . . .
C10 C11 C12 C13 1.8(19) . . . .
C17 C12 C13 C14 -1.7(17) . . . .
C11 C12 C13 C14 176.6(12) . . . .
C17 C12 C13 C8 179.9(10) . . . .
C11 C12 C13 C8 -1.8(16) . . . .
N2 C8 C13 C14 1.7(17) . . . .
C9 C8 C13 C14 -178.7(12) . . . .
N2 C8 C13 C12 180.0(10) . . . .
C9 C8 C13 C12 -0.4(15) . . . .
C12 C13 C14 C15 1(2) . . . .
C8 C13 C14 C15 179.4(13) . . . .
C13 C14 C15 C16 1(3) . . . .
C14 C15 C16 C17 -2(3) . . . .
C15 C16 C17 C12 1(2) . . . .
C11 C12 C17 C16 -177.8(12) . . . .
C13 C12 C17 C16 0.4(18) . . . .
C6 C5 N1 N2 -0.9(17) . . . .
C4 C5 N1 N2 -176.4(10) . . . .
C5 N1 N2 C8 178.4(10) . . . .
C13 C8 N2 N1 -180.0(10) . . . .
C9 C8 N2 N1 0.4(17) . . . .
O2 C1 O1 Sn1 5.6(18) . . . .
C2 C1 O1 Sn1 -171.9(8) . . . .
O1 C1 O2 Sn1 89.6(14) . . . 4_656
C2 C1 O2 Sn1 -93.1(13) . . . 4_656
